data_7040310
loop_
_publ_author_name
'Chanawanno, Kullapa'
'Holstrom, Cole'
'Crandall, Laura A.'
'Dodge, Henry'
'Nemykin, Victor N.'
'Herrick, Richard S.'
'Ziegler, Christopher J.'

_publ_section_title
;
 The synthesis and structures of 1,1'-bis(sulfonyl)ferrocene derivatives.
;
_journal_issue 36
_journal_name_full 'Dalton transactions (Cambridge, England : 2003)'
_journal_page_first 14320
_journal_page_last 14326
_journal_paper_doi 10.1039/c6dt02669a
_journal_volume 45
_journal_year 2016
_chemical_formula_sum 'C15 H18 Cl Fe N O4 S2'
_chemical_formula_weight 431.72
_space_group_crystal_system triclinic
_space_group_IT_number 2
_space_group_name_Hall '-P 1'
_space_group_name_H-M_alt 'P -1'
_symmetry_space_group_name_Hall '-P 1'
_symmetry_space_group_name_H-M 'P -1'
_atom_sites_solution_hydrogens geom
_audit_creation_method SHELXL-2014/7
_audit_update_record
;
2016-07-27 deposited with the CCDC.
2016-08-15 downloaded from the CCDC.
;
_cell_angle_alpha 68.8020(10)
_cell_angle_beta 87.4870(10)
_cell_angle_gamma 84.9240(10)
_cell_formula_units_Z 2
_cell_length_a 7.6445(2)
_cell_length_b 10.0532(2)
_cell_length_c 12.1654(3)
_cell_measurement_reflns_used 9172
_cell_measurement_temperature 100(2)
_cell_measurement_theta_max 31.10
_cell_measurement_theta_min 3.20
_cell_volume 868.18(4)
_computing_cell_refinement 'Bruker SAINT'
_computing_data_collection 'Bruker APEX2'
_computing_data_reduction 'Bruker SAINT'
_computing_molecular_graphics 'Bruker SHELXTL'
_computing_publication_material 'Bruker SHELXTL'
_computing_structure_refinement 'SHELXL-2014/7 (Sheldrick, 2014)'
_computing_structure_solution 'SHELXL-2014/7 (Sheldrick, 2014)'
_diffrn_ambient_temperature 100(2)
_diffrn_measured_fraction_theta_full 0.999
_diffrn_measured_fraction_theta_max 0.995
_diffrn_measurement_device_type 'Bruker APEX-II CCD'
_diffrn_measurement_method '\f and \w scans'
_diffrn_radiation_type MoK\a
_diffrn_radiation_wavelength 0.71073
_diffrn_reflns_av_R_equivalents 0.0226
_diffrn_reflns_av_unetI/netI 0.0207
_diffrn_reflns_Laue_measured_fraction_full 0.999
_diffrn_reflns_Laue_measured_fraction_max 0.995
_diffrn_reflns_limit_h_max 9
_diffrn_reflns_limit_h_min -9
_diffrn_reflns_limit_k_max 12
_diffrn_reflns_limit_k_min -12
_diffrn_reflns_limit_l_max 15
_diffrn_reflns_limit_l_min -15
_diffrn_reflns_number 12452
_diffrn_reflns_point_group_measured_fraction_full 0.999
_diffrn_reflns_point_group_measured_fraction_max 0.995
_diffrn_reflns_theta_full 25.242
_diffrn_reflns_theta_max 26.996
_diffrn_reflns_theta_min 1.796
_diffrn_source 'fine-focus sealed tube'
_exptl_absorpt_coefficient_mu 1.282
_exptl_absorpt_correction_T_max 0.7462
_exptl_absorpt_correction_T_min 0.5628
_exptl_absorpt_correction_type multi-scan
_exptl_absorpt_process_details SADABS
_exptl_crystal_colour yellow
_exptl_crystal_density_diffrn 1.651
_exptl_crystal_density_meas ?
_exptl_crystal_density_method 'not measured'
_exptl_crystal_description plate
_exptl_crystal_F_000 444
_exptl_crystal_size_max 0.581
_exptl_crystal_size_mid 0.486
_exptl_crystal_size_min 0.246
_refine_diff_density_max 0.701
_refine_diff_density_min -0.796
_refine_diff_density_rms 0.079
_refine_ls_extinction_method none
_refine_ls_goodness_of_fit_ref 1.055
_refine_ls_hydrogen_treatment constr
_refine_ls_matrix_type full
_refine_ls_number_parameters 217
_refine_ls_number_reflns 3770
_refine_ls_number_restraints 0
_refine_ls_restrained_S_all 1.055
_refine_ls_R_factor_all 0.0308
_refine_ls_R_factor_gt 0.0301
_refine_ls_shift/su_max 0.004
_refine_ls_shift/su_mean 0.000
_refine_ls_structure_factor_coef Fsqd
_refine_ls_weighting_details 'w=1/[\s^2^(Fo^2^)+(0.0350P)^2^+0.9895P] where P=(Fo^2^+2Fc^2^)/3'
_refine_ls_weighting_scheme calc
_refine_ls_wR_factor_gt 0.0747
_refine_ls_wR_factor_ref 0.0754
_reflns_Friedel_coverage 0.000
_reflns_number_gt 3704
_reflns_number_total 3770
_reflns_threshold_expression 'I > 2\s(I)'
_cod_data_source_file c6dt02669a2.cif
_cod_data_source_block 5
_cod_depositor_comments
;
The following automatic conversions were performed:

'_exptl_crystal_density_meas' value 'not measured' was changed to '?'
- the value is perceived as not measured.

Automatic conversion script
Id: cif_fix_values 4268 2015-11-12 08:31:59Z antanas 

 Adding full bibliography for 7040307--7040318.cif.
;
_cod_database_code 7040310
_shelx_shelxl_version_number 2014/7
_shelx_space_group_comment
;
The symmetry employed for this shelxl refinement is uniquely defined
by the following loop, which should always be used as a source of
symmetry information in preference to the above space-group names.
They are only intended as comments.
;

loop_
_space_group_symop_operation_xyz
'x, y, z'
'-x, -y, -z'

loop_
_atom_site_label
_atom_site_type_symbol
_atom_site_fract_x
_atom_site_fract_y
_atom_site_fract_z
_atom_site_U_iso_or_equiv
_atom_site_adp_type
_atom_site_occupancy
_atom_site_site_symmetry_order
_atom_site_calc_flag
_atom_site_refinement_flags_posn
_atom_site_refinement_flags_adp
_atom_site_disorder_assembly
_atom_site_disorder_group
C1 C 0.2832(2) 0.28695(19) 0.47199(15) 0.0129(3) Uani 1 1 d . . A 2
C2 C 0.1766(2) 0.1686(2) 0.50125(15) 0.0156(4) Uani 1 1 d . . A 2
H2 H 0.2146 0.0656 0.5443 0.019 Uiso 1 1 calc R U A 2
C3 C 0.0063(3) 0.2259(2) 0.45810(17) 0.0188(4) Uani 1 1 d . . A 2
H3 H -0.0967 0.1690 0.4632 0.023 Uiso 1 1 calc R U A 2
C4 C 0.0071(3) 0.3768(2) 0.40350(17) 0.0196(4) Uani 1 1 d . . A 2
H4 H -0.0949 0.4437 0.3638 0.024 Uiso 1 1 calc R U A 2
C5 C 0.1785(2) 0.4165(2) 0.41182(16) 0.0162(4) Uani 1 1 d . . A 2
H5 H 0.2183 0.5156 0.3816 0.019 Uiso 1 1 calc R U A 2
C6 C 0.1114(2) 0.2367(2) 0.18466(15) 0.0142(3) Uani 1 1 d . . B 2
C7 C 0.2372(3) 0.1244(2) 0.24951(16) 0.0175(4) Uani 1 1 d . . B 2
H7 H 0.2186 0.0203 0.2873 0.021 Uiso 1 1 calc R U B 2
C8 C 0.3943(3) 0.1904(2) 0.24795(18) 0.0215(4) Uani 1 1 d . . B 2
H8 H 0.5060 0.1405 0.2879 0.026 Uiso 1 1 calc R U B 2
C9 C 0.3657(3) 0.3393(2) 0.18338(17) 0.0215(4) Uani 1 1 d . . B 2
H9 H 0.4537 0.4114 0.1710 0.026 Uiso 1 1 calc R U B 2
C10 C 0.1901(3) 0.3705(2) 0.14328(16) 0.0182(4) Uani 1 1 d . . B 2
H10 H 0.1331 0.4663 0.0953 0.022 Uiso 1 1 calc R U B 2
C11 C 0.4309(3) 0.1889(2) 0.73921(16) 0.0204(4) Uani 1 1 d . . C 2
H11 H 0.4241 0.0963 0.7269 0.025 Uiso 1 1 calc R U C 2
C12 C 0.2494(3) 0.2437(2) 0.77039(19) 0.0255(5) Uani 1 1 d . . C 2
H12A H 0.1807 0.1633 0.8190 0.031 Uiso 1 1 calc R U C 2
H12B H 0.1829 0.3008 0.6984 0.031 Uiso 1 1 calc R U C 2
C13 C 0.2906(3) 0.3368(2) 0.84031(19) 0.0284(5) Uani 1 1 d . . C 2
H13A H 0.3224 0.4323 0.7869 0.034 Uiso 1 1 calc R U C 2
H13B H 0.1891 0.3487 0.8902 0.034 Uiso 1 1 calc R U C 2
C14 C 0.4436(5) 0.2540(3) 0.9144(3) 0.0609(10) Uani 1 1 d . . . .
H14A H 0.4020 0.1898 0.9921 0.073 Uiso 1 1 calc R U C 2
H14B H 0.5219 0.3202 0.9273 0.073 Uiso 1 1 calc R U C 2
C15 C 0.5426(4) 0.1661(3) 0.84748(19) 0.0370(6) Uani 1 1 d . . . .
H15A H 0.6609 0.1998 0.8228 0.044 Uiso 1 1 calc R U C 2
H15B H 0.5554 0.0634 0.8979 0.044 Uiso 1 1 calc R U C 2
Cl1 Cl -0.08315(7) 0.15783(7) 0.01866(5) 0.03070(14) Uani 1 1 d . . . .
Fe1 Fe 0.19066(3) 0.27671(3) 0.32346(2) 0.01212(8) Uani 1 1 d . . . .
N1 N 0.5082(2) 0.29545(16) 0.63388(13) 0.0143(3) Uani 1 1 d . . . .
H1 H 0.5563 0.3689 0.6397 0.017 Uiso 1 1 calc R U C 2
O1 O 0.58089(17) 0.39812(14) 0.42383(11) 0.0155(3) Uani 1 1 d . . . .
O2 O 0.57823(17) 0.13476(14) 0.52245(11) 0.0157(3) Uani 1 1 d . . . .
O3 O -0.20389(19) 0.35074(16) 0.12693(14) 0.0253(3) Uani 1 1 d . . . .
O4 O -0.16605(19) 0.09503(16) 0.25549(12) 0.0231(3) Uani 1 1 d . . . .
S1 S 0.50351(6) 0.27561(5) 0.50806(4) 0.01142(10) Uani 1 1 d . . . .
S2 S -0.10414(6) 0.21619(5) 0.16374(4) 0.01419(11) Uani 1 1 d . . . .

loop_
_atom_site_aniso_label
_atom_site_aniso_U_11
_atom_site_aniso_U_22
_atom_site_aniso_U_33
_atom_site_aniso_U_23
_atom_site_aniso_U_13
_atom_site_aniso_U_12
C1 0.0122(8) 0.0156(8) 0.0113(8) -0.0054(7) -0.0007(6) -0.0002(7)
C2 0.0166(9) 0.0197(9) 0.0108(8) -0.0054(7) 0.0007(7) -0.0043(7)
C3 0.0141(9) 0.0299(10) 0.0156(9) -0.0117(8) 0.0032(7) -0.0055(8)
C4 0.0136(9) 0.0278(10) 0.0205(9) -0.0134(8) -0.0015(7) 0.0042(8)
C5 0.0157(9) 0.0172(9) 0.0171(9) -0.0084(7) -0.0014(7) 0.0024(7)
C6 0.0132(8) 0.0179(9) 0.0119(8) -0.0059(7) -0.0016(7) -0.0008(7)
C7 0.0174(9) 0.0208(9) 0.0165(9) -0.0107(7) -0.0029(7) 0.0046(7)
C8 0.0136(9) 0.0355(11) 0.0195(9) -0.0165(9) 0.0001(7) 0.0044(8)
C9 0.0172(9) 0.0346(11) 0.0161(9) -0.0121(8) 0.0040(7) -0.0090(8)
C10 0.0204(9) 0.0213(9) 0.0124(8) -0.0045(7) -0.0003(7) -0.0061(8)
C11 0.0325(11) 0.0155(9) 0.0118(8) -0.0036(7) 0.0015(8) -0.0009(8)
C12 0.0320(12) 0.0231(10) 0.0249(10) -0.0122(8) 0.0118(9) -0.0101(9)
C13 0.0449(13) 0.0209(10) 0.0213(10) -0.0106(8) 0.0108(9) -0.0055(9)
C14 0.111(3) 0.0391(16) 0.0385(15) -0.0253(13) -0.0363(17) 0.0305(17)
C15 0.0539(16) 0.0391(14) 0.0133(10) -0.0063(9) -0.0101(10) 0.0115(12)
Cl1 0.0300(3) 0.0485(3) 0.0241(3) -0.0237(2) 0.0006(2) -0.0116(2)
Fe1 0.01071(14) 0.01525(14) 0.01065(13) -0.00509(10) -0.00132(9) 0.00025(10)
N1 0.0181(8) 0.0142(7) 0.0119(7) -0.0055(6) -0.0028(6) -0.0028(6)
O1 0.0144(6) 0.0159(6) 0.0150(6) -0.0040(5) 0.0023(5) -0.0028(5)
O2 0.0157(6) 0.0153(6) 0.0163(6) -0.0063(5) -0.0021(5) 0.0024(5)
O3 0.0182(7) 0.0219(7) 0.0352(8) -0.0099(6) -0.0084(6) 0.0038(6)
O4 0.0218(7) 0.0243(7) 0.0192(7) -0.0014(6) -0.0001(6) -0.0084(6)
S1 0.0107(2) 0.0127(2) 0.0109(2) -0.00443(16) -0.00126(15) -0.00003(15)
S2 0.0133(2) 0.0166(2) 0.0127(2) -0.00509(17) -0.00149(16) -0.00134(16)

loop_
_atom_type_symbol
_atom_type_description
_atom_type_scat_dispersion_real
_atom_type_scat_dispersion_imag
_atom_type_scat_source
C C 0.0033 0.0016 'International Tables Vol C Tables 4.2.6.8 and 6.1.1.4'
H H 0.0000 0.0000 'International Tables Vol C Tables 4.2.6.8 and 6.1.1.4'
N N 0.0061 0.0033 'International Tables Vol C Tables 4.2.6.8 and 6.1.1.4'
O O 0.0106 0.0060 'International Tables Vol C Tables 4.2.6.8 and 6.1.1.4'
S S 0.1246 0.1234 'International Tables Vol C Tables 4.2.6.8 and 6.1.1.4'
Cl Cl 0.1484 0.1585 'International Tables Vol C Tables 4.2.6.8 and 6.1.1.4'
Fe Fe 0.3463 0.8444 'International Tables Vol C Tables 4.2.6.8 and 6.1.1.4'

loop_
_geom_angle_atom_site_label_1
_geom_angle_atom_site_label_2
_geom_angle_atom_site_label_3
_geom_angle
C2 C1 C5 109.13(16)
C2 C1 S1 125.36(14)
C5 C1 S1 125.48(14)
C2 C1 Fe1 70.59(10)
C5 C1 Fe1 70.86(10)
S1 C1 Fe1 126.24(10)
C3 C2 C1 106.69(17)
C3 C2 Fe1 70.52(11)
C1 C2 Fe1 68.07(10)
C3 C2 H2 126.7
C1 C2 H2 126.7
Fe1 C2 H2 126.7
C2 C3 C4 108.88(17)
C2 C3 Fe1 69.05(10)
C4 C3 Fe1 70.05(11)
C2 C3 H3 125.6
C4 C3 H3 125.6
Fe1 C3 H3 125.6
C3 C4 C5 108.60(17)
C3 C4 Fe1 69.72(11)
C5 C4 Fe1 69.15(10)
C3 C4 H4 125.7
C5 C4 H4 125.7
Fe1 C4 H4 125.7
C4 C5 C1 106.70(17)
C4 C5 Fe1 70.45(11)
C1 C5 Fe1 67.85(10)
C4 C5 H5 126.6
C1 C5 H5 126.6
Fe1 C5 H5 126.6
C10 C6 C7 109.75(17)
C10 C6 S2 124.78(15)
C7 C6 S2 125.43(15)
C10 C6 Fe1 71.10(10)
C7 C6 Fe1 70.60(10)
S2 C6 Fe1 122.98(10)
C8 C7 C6 106.16(17)
C8 C7 Fe1 70.48(11)
C6 C7 Fe1 67.86(10)
C8 C7 H7 126.9
C6 C7 H7 126.9
Fe1 C7 H7 126.9
C7 C8 C9 108.88(18)
C7 C8 Fe1 68.99(11)
C9 C8 Fe1 70.15(11)
C7 C8 H8 125.6
C9 C8 H8 125.6
Fe1 C8 H8 125.6
C10 C9 C8 109.16(18)
C10 C9 Fe1 69.25(11)
C8 C9 Fe1 69.59(11)
C10 C9 H9 125.4
C8 C9 H9 125.4
Fe1 C9 H9 125.4
C9 C10 C6 106.06(17)
C9 C10 Fe1 70.44(11)
C6 C10 Fe1 67.50(10)
C9 C10 H10 127.0
C6 C10 H10 127.0
Fe1 C10 H10 127.0
N1 C11 C12 111.74(16)
N1 C11 C15 109.42(18)
C12 C11 C15 104.18(17)
N1 C11 H11 110.4
C12 C11 H11 110.4
C15 C11 H11 110.4
C11 C12 C13 103.64(18)
C11 C12 H12A 111.0
C13 C12 H12A 111.0
C11 C12 H12B 111.0
C13 C12 H12B 111.0
H12A C12 H12B 109.0
C14 C13 C12 103.46(19)
C14 C13 H13A 111.1
C12 C13 H13A 111.1
C14 C13 H13B 111.1
C12 C13 H13B 111.1
H13A C13 H13B 109.0
C13 C14 C15 107.2(2)
C13 C14 H14A 110.3
C15 C14 H14A 110.3
C13 C14 H14B 110.3
C15 C14 H14B 110.3
H14A C14 H14B 108.5
C11 C15 C14 105.9(2)
C11 C15 H15A 110.6
C14 C15 H15A 110.6
C11 C15 H15B 110.6
C14 C15 H15B 110.6
H15A C15 H15B 108.7
C6 Fe1 C1 171.73(7)
C6 Fe1 C7 41.55(7)
C1 Fe1 C7 130.49(8)
C6 Fe1 C2 133.03(7)
C1 Fe1 C2 41.34(7)
C7 Fe1 C2 105.98(8)
C6 Fe1 C5 146.82(8)
C1 Fe1 C5 41.30(7)
C7 Fe1 C5 171.22(7)
C2 Fe1 C5 69.48(7)
C6 Fe1 C10 41.39(7)
C1 Fe1 C10 144.28(7)
C7 Fe1 C10 69.97(8)
C2 Fe1 C10 174.38(7)
C5 Fe1 C10 115.06(8)
C6 Fe1 C8 68.34(8)
C1 Fe1 C8 106.80(8)
C7 Fe1 C8 40.54(8)
C2 Fe1 C8 111.19(8)
C5 Fe1 C8 133.05(8)
C10 Fe1 C8 68.52(8)
C6 Fe1 C3 111.24(7)
C1 Fe1 C3 68.29(7)
C7 Fe1 C3 113.54(8)
C2 Fe1 C3 40.43(8)
C5 Fe1 C3 68.27(8)
C10 Fe1 C3 136.90(8)
C8 Fe1 C3 143.14(9)
C6 Fe1 C9 68.09(7)
C1 Fe1 C9 112.93(8)
C7 Fe1 C9 68.48(8)
C2 Fe1 C9 142.64(8)
C5 Fe1 C9 110.22(8)
C10 Fe1 C9 40.32(8)
C8 Fe1 C9 40.27(9)
C3 Fe1 C9 176.39(8)
C6 Fe1 C4 117.05(8)
C1 Fe1 C4 68.31(7)
C7 Fe1 C4 146.00(8)
C2 Fe1 C4 68.37(8)
C5 Fe1 C4 40.39(8)
C10 Fe1 C4 112.61(8)
C8 Fe1 C4 173.43(8)
C3 Fe1 C4 40.23(8)
C9 Fe1 C4 136.58(9)
C11 N1 S1 119.39(13)
C11 N1 H1 120.3
S1 N1 H1 120.3
O2 S1 O1 119.49(8)
O2 S1 N1 108.16(8)
O1 S1 N1 105.97(8)
O2 S1 C1 108.12(8)
O1 S1 C1 107.53(8)
N1 S1 C1 106.96(8)
O3 S2 O4 121.12(9)
O3 S2 C6 110.54(9)
O4 S2 C6 111.24(9)
O3 S2 Cl1 105.53(7)
O4 S2 Cl1 104.69(7)
C6 S2 Cl1 101.47(6)

loop_
_geom_bond_atom_site_label_1
_geom_bond_atom_site_label_2
_geom_bond_distance
C1 C2 1.430(2)
C1 C5 1.431(2)
C1 S1 1.7428(18)
C1 Fe1 2.0087(18)
C2 C3 1.418(3)
C2 Fe1 2.0422(18)
C2 H2 1.0000
C3 C4 1.420(3)
C3 Fe1 2.0617(18)
C3 H3 1.0000
C4 C5 1.421(3)
C4 Fe1 2.0661(19)
C4 H4 1.0000
C5 Fe1 2.0489(18)
C5 H5 1.0000
C6 C10 1.432(3)
C6 C7 1.433(3)
C6 S2 1.7194(18)
C6 Fe1 2.0011(18)
C7 C8 1.419(3)
C7 Fe1 2.0378(19)
C7 H7 1.0000
C8 C9 1.419(3)
C8 Fe1 2.0575(19)
C8 H8 1.0000
C9 C10 1.418(3)
C9 Fe1 2.0648(19)
C9 H9 1.0000
C10 Fe1 2.0492(19)
C10 H10 1.0000
C11 N1 1.481(2)
C11 C12 1.530(3)
C11 C15 1.537(3)
C11 H11 1.0000
C12 C13 1.533(3)
C12 H12A 0.9900
C12 H12B 0.9900
C13 C14 1.500(4)
C13 H13A 0.9900
C13 H13B 0.9900
C14 C15 1.538(4)
C14 H14A 0.9900
C14 H14B 0.9900
C15 H15A 0.9900
C15 H15B 0.9900
Cl1 S2 2.0475(7)
N1 S1 1.6158(15)
N1 H1 0.8800
O1 S1 1.4421(13)
O2 S1 1.4311(13)
O3 S2 1.4216(15)
O4 S2 1.4234(14)
